data_2013100
loop_
_publ_author_name
'Morel, Pierre'
'Schaffer, Paul'
'Britten, James F.'
'Valliant, John F.'

_publ_section_title
;
 Solvent--metal interactions in
 bis[1,2-dicarba-<i>closo</i>-dodecaboran(12)-1-yl]mercury(II)
 dichloromethane solvate and
 bis[1,12-dicarba-<i>closo</i>-dodecaboran(12)-1-yl]mercury(II)
 tetrahydrofuran solvate
;
_journal_issue 12
_journal_name_full 'Acta Crystallographica Section C'
_journal_page_first m601
_journal_page_last m604
_journal_paper_doi 10.1107/S0108270102020036
_journal_volume 58
_journal_year 2002
_chemical_formula_iupac '[Hg (C2 B10 H11)2] , C H2 Cl2'
_chemical_formula_moiety 'C4 H22 B20 Hg , C H2 Cl2'
_chemical_formula_sum 'C5 H24 B20 Cl2 Hg'
_chemical_formula_weight 571.94
_chemical_melting_point_gt 583
_chemical_name_systematic
;bis[1,2-dicarba-closo-dodecaboran(12)-1-yl]mercury(II) dichloromethane
 solvate
;
_space_group_IT_number 2
_symmetry_cell_setting triclinic
_symmetry_space_group_name_Hall '-P 1'
_symmetry_space_group_name_H-M 'P -1'
_atom_sites_solution_hydrogens geom
_atom_sites_solution_primary direct
_atom_sites_solution_secondary difmap
_cell_angle_alpha 105.642(4)
_cell_angle_beta 101.243(4)
_cell_angle_gamma 90.381(5)
_cell_formula_units_Z 4
_cell_length_a 12.4673(18)
_cell_length_b 13.5634(18)
_cell_length_c 13.5910(18)
_cell_measurement_reflns_used 29083
_cell_measurement_temperature 100(2)
_cell_measurement_theta_max 36.29
_cell_measurement_theta_min 3.09
_cell_volume 2166.4(5)
_computing_cell_refinement SMART
_computing_data_collection 'SMART (Bruker, 1997)'
_computing_data_reduction SAINT
_computing_molecular_graphics 'SHELXTL and WINGX (Farrugia, 1999)'
_computing_publication_material SHELXTL
_computing_structure_refinement SHELXTL
_computing_structure_solution 'SHELXTL (Sheldrick, 1997)'
_diffrn_ambient_temperature 100(2)
_diffrn_measured_fraction_theta_full 0.991
_diffrn_measured_fraction_theta_max 0.857
_diffrn_measurement_device_type 'Bruker SMART 1K CCD area-detector'
_diffrn_measurement_method '\f and \w'
_diffrn_radiation_monochromator graphite
_diffrn_radiation_source 'rotating anode'
_diffrn_radiation_type MoK\a
_diffrn_radiation_wavelength 0.71073
_diffrn_reflns_av_R_equivalents 0.031
_diffrn_reflns_av_sigmaI/netI 0.042
_diffrn_reflns_limit_h_max 20
_diffrn_reflns_limit_h_min -16
_diffrn_reflns_limit_k_max 19
_diffrn_reflns_limit_k_min -22
_diffrn_reflns_limit_l_max 22
_diffrn_reflns_limit_l_min -21
_diffrn_reflns_number 44711
_diffrn_reflns_theta_full 26.50
_diffrn_reflns_theta_max 36.28
_diffrn_reflns_theta_min 1.56
_exptl_absorpt_coefficient_mu 7.341
_exptl_absorpt_correction_T_max 0.556
_exptl_absorpt_correction_T_min 0.298
_exptl_absorpt_correction_type multi-scan
_exptl_absorpt_process_details '(SADABS; Bruker, 1997)'
_exptl_crystal_colour colorless
_exptl_crystal_density_diffrn 1.753
_exptl_crystal_density_meas ?
_exptl_crystal_density_method 'not measured'
_exptl_crystal_description plate
_exptl_crystal_F_000 1072
_exptl_crystal_size_max 0.25
_exptl_crystal_size_mid 0.20
_exptl_crystal_size_min 0.08
_refine_diff_density_max 2.18
_refine_diff_density_min -2.03
_refine_ls_extinction_coef 0.00133(8)
_refine_ls_extinction_expression Fc^*^=kFc[1+0.001xFc^2^\l^3^/sin(2\q)]^-1/4^
_refine_ls_extinction_method 'SHELXTL (Sheldrick, 1997)'
_refine_ls_goodness_of_fit_ref 1.046
_refine_ls_hydrogen_treatment constr
_refine_ls_matrix_type full
_refine_ls_number_parameters 506
_refine_ls_number_reflns 17966
_refine_ls_number_restraints 0
_refine_ls_restrained_S_all 1.046
_refine_ls_R_factor_all 0.033
_refine_ls_R_factor_gt 0.026
_refine_ls_shift/su_max 0.005
_refine_ls_shift/su_mean 0.000
_refine_ls_structure_factor_coef Fsqd
_refine_ls_weighting_details 'calc w = 1/[\s^2^(Fo^2^)+(0.0186P)^2^+0.6468P] where P=(Fo^2^+2Fc^2^)/3'
_refine_ls_weighting_scheme calc
_refine_ls_wR_factor_gt 0.059
_refine_ls_wR_factor_ref 0.062
_reflns_number_gt 15490
_reflns_number_total 17966
_reflns_threshold_expression I>2\s(I)
_cod_data_source_file tr1042.cif
_cod_data_source_block I
_cod_depositor_comments
;
The following automatic conversions were performed:
'_symmetry_cell_setting' value 'Triclinic' changed to 'triclinic'
according to '/home/saulius/struct/CIF-dictionaries/cif_core.dic'
dictionary named 'cif_core.dic' version 2.4.1 from 2010-06-29.

Automatic conversion script
Id: cif_fix_enum 1527 2010-12-29 10:47:43Z saulius 

The following automatic conversions were performed:

'_chemical_melting_point' tag was changed to
'_chemical_melting_point_gt' since the value was specified 'more
than' ('>') a certain temperature. The value '>583' was changed to
'583' - it should be numeric and without a unit designator.

Automatic conversion script
Id: cif_fix_values 1646 2011-03-28 12:23:43Z adriana 

The following automatic conversions were performed:

'_chemical_melting_point' tag was changed to
'_chemical_melting_point_gt' since the value was specified 'more
than' ('>') a certain temperature. The value '>583' was changed to
'583' - it should be numeric and without a unit
designator.

'_symmetry_cell_setting' value 'Triclinic' changed to
'triclinic' according to
/home/saulius/struct/CIF-dictionaries/cif_core.dic dictionary named
'cif_core.dic' version 2.4.1 from 2010-06-29.

Automatic conversion script
Id: cif_fix_values 1715 2011-07-08 13:25:40Z adriana 

The following automatic conversions were performed:

'_exptl_crystal_density_meas' value 'not measured' was changed to '?'
- the value is perceived as not measured.

Automatic conversion script
Id: cif_fix_values 3008 2015-01-20 13:52:24Z robertas 
;
_cod_original_sg_symbol_H-M P-1
_cod_database_code 2013100
_cod_database_fobs_code 2013100

loop_
_symmetry_equiv_pos_as_xyz
'x, y, z'
'-x, -y, -z'

loop_
_atom_site_label
_atom_site_fract_x
_atom_site_fract_y
_atom_site_fract_z
_atom_site_U_iso_or_equiv
_atom_site_adp_type
_atom_site_calc_flag
_atom_site_refinement_flags
_atom_site_occupancy
_atom_site_disorder_assembly
_atom_site_disorder_group
_atom_site_type_symbol
Hg1 0.442031(5) 0.692684(6) 0.228930(6) 0.01086(2) Uani d . 1 . . Hg
C1A 0.56461(15) 0.79544(16) 0.22163(18) 0.0123(4) Uani d . 1 . . C
C2A 0.53076(19) 0.8652(2) 0.1353(2) 0.0243(5) Uani d . 1 . . C
H2A 0.4455 0.8571 0.0838 0.029 Uiso calc R 1 . . H
B3A 0.61953(19) 0.7667(2) 0.1104(2) 0.0160(5) Uani d . 1 . . B
H3A 0.5974 0.6932 0.0439 0.019 Uiso calc R 1 . . H
B4A 0.69909(18) 0.7672(2) 0.2341(2) 0.0163(5) Uani d . 1 . . B
H4A 0.7311 0.6935 0.2506 0.020 Uiso calc R 1 . . H
B5A 0.6550(2) 0.8649(2) 0.3316(2) 0.0188(5) Uani d . 1 . . B
H5A 0.6568 0.8573 0.4134 0.023 Uiso calc R 1 . . H
B6A 0.55200(18) 0.9227(2) 0.2647(2) 0.0162(5) Uani d . 1 . . B
H6A 0.4811 0.9547 0.3028 0.019 Uiso calc R 1 . . H
B7A 0.60085(19) 0.9851(2) 0.1854(2) 0.0181(5) Uani d . 1 . . B
H7A 0.5667 1.0581 0.1690 0.022 Uiso calc R 1 . . H
B8A 0.6457(2) 0.8869(2) 0.0872(2) 0.0177(5) Uani d . 1 . . B
H8A 0.6421 0.8942 0.0050 0.021 Uiso calc R 1 . . H
B9A 0.75374(19) 0.8265(2) 0.1510(2) 0.0180(5) Uani d . 1 . . B
H9A 0.8236 0.7935 0.1118 0.022 Uiso calc R 1 . . H
B10A 0.7754(2) 0.8872(2) 0.2882(2) 0.0191(5) Uani d . 1 . . B
H10A 0.8599 0.8947 0.3409 0.023 Uiso calc R 1 . . H
B11A 0.6809(2) 0.9851(2) 0.3089(2) 0.0207(5) Uani d . 1 . . B
H11A 0.7009 1.0585 0.3757 0.025 Uiso calc R 1 . . H
B12A 0.74122(18) 0.9615(2) 0.1980(2) 0.0147(4) Uani d . 1 . . B
H12A 0.8032 1.0196 0.1901 0.018 Uiso calc R 1 . . H
C1B 0.31721(15) 0.58608(16) 0.22409(17) 0.0111(4) Uani d . 1 . . C
C2B 0.34841(16) 0.47187(17) 0.23809(19) 0.0135(4) Uani d . 1 . . C
H2B 0.4380 0.4533 0.2556 0.016 Uiso calc R 1 . . H
B3B 0.29608(19) 0.4806(2) 0.1145(2) 0.0146(4) Uani d . 1 . . B
H3B 0.3434 0.4696 0.0488 0.018 Uiso calc R 1 . . H
B4B 0.19668(18) 0.5738(2) 0.1338(2) 0.0145(4) Uani d . 1 . . B
H4B 0.1759 0.6254 0.0798 0.017 Uiso calc R 1 . . H
B5B 0.20080(19) 0.6200(2) 0.2700(2) 0.0150(4) Uani d . 1 . . B
H5B 0.1828 0.7025 0.3069 0.018 Uiso calc R 1 . . H
B6B 0.3017(2) 0.5555(2) 0.3362(2) 0.0154(4) Uani d . 1 . . B
H6B 0.3526 0.5939 0.4172 0.018 Uiso calc R 1 . . H
B7B 0.2607(2) 0.4226(2) 0.2954(2) 0.0164(5) Uani d . 1 . . B
H7B 0.2838 0.3716 0.3497 0.020 Uiso calc R 1 . . H
B8B 0.25714(19) 0.3759(2) 0.1588(2) 0.0161(5) Uani d . 1 . . B
H8B 0.2778 0.2942 0.1221 0.019 Uiso calc R 1 . . H
B9B 0.15538(19) 0.4405(2) 0.0924(2) 0.0160(5) Uani d . 1 . . B
H9B 0.1062 0.4022 0.0107 0.019 Uiso calc R 1 . . H
B10B 0.09645(18) 0.5266(2) 0.1895(2) 0.0157(5) Uani d . 1 . . B
H10B 0.0070 0.5458 0.1726 0.019 Uiso calc R 1 . . H
B11B 0.16135(19) 0.5154(2) 0.3148(2) 0.0146(4) Uani d . 1 . . B
H11B 0.1160 0.5270 0.3818 0.018 Uiso calc R 1 . . H
B12B 0.13368(18) 0.4043(2) 0.2050(2) 0.0139(4) Uani d . 1 . . B
H12B 0.0696 0.3413 0.1984 0.017 Uiso calc R 1 . . H
Hg2 0.943757(5) 0.191399(6) 0.245883(6) 0.00996(2) Uani d . 1 . . Hg
C1C 1.06798(15) 0.08810(16) 0.24089(17) 0.0107(4) Uani d . 1 . . C
C2C 1.04445(17) -0.02572(18) 0.2566(2) 0.0157(4) Uani d . 1 . . C
H2C 0.9642 -0.0454 0.2775 0.019 Uiso calc R 1 . . H
B3C 1.1370(2) 0.0594(2) 0.3521(2) 0.0171(5) Uani d . 1 . . B
H3C 1.1246 0.0979 0.4344 0.021 Uiso calc R 1 . . H
B4C 1.20466(19) 0.1240(2) 0.2813(2) 0.0163(5) Uani d . 1 . . B
H4C 1.2392 0.2068 0.3168 0.020 Uiso calc R 1 . . H
B5C 1.14393(18) 0.0775(2) 0.1467(2) 0.0146(4) Uani d . 1 . . B
H5C 1.1379 0.1290 0.0923 0.018 Uiso calc R 1 . . H
B6C 1.03794(19) -0.0165(2) 0.1334(2) 0.0158(5) Uani d . 1 . . B
H6C 0.9597 -0.0281 0.0710 0.019 Uiso calc R 1 . . H
B7C 1.0985(2) -0.1210(2) 0.1749(3) 0.0197(5) Uani d . 1 . . B
H7C 1.0616 -0.2031 0.1399 0.024 Uiso calc R 1 . . H
B8C 1.1605(2) -0.0732(2) 0.3104(2) 0.0197(5) Uani d . 1 . . B
H8C 1.1651 -0.1236 0.3658 0.024 Uiso calc R 1 . . H
B9C 1.2658(2) 0.0208(2) 0.3242(2) 0.0188(5) Uani d . 1 . . B
H9C 1.3425 0.0335 0.3886 0.023 Uiso calc R 1 . . H
B10C 1.27050(19) 0.0316(2) 0.1969(2) 0.0172(5) Uani d . 1 . . B
H10C 1.3506 0.0514 0.1759 0.021 Uiso calc R 1 . . H
B11C 1.1666(2) -0.0552(2) 0.1047(2) 0.0179(5) Uani d . 1 . . B
H11C 1.1766 -0.0934 0.0216 0.022 Uiso calc R 1 . . H
B12C 1.24200(19) -0.0909(2) 0.2143(2) 0.0171(5) Uani d . 1 . . B
H12C 1.3027 -0.1536 0.2046 0.021 Uiso calc R 1 . . H
C1D 0.81591(15) 0.28938(16) 0.23029(17) 0.0112(4) Uani d . 1 . . C
C2D 0.84531(15) 0.41114(17) 0.24228(18) 0.0118(4) Uani d . 1 . . C
H2D 0.9341 0.4434 0.2664 0.014 Uiso calc R 1 . . H
B3D 0.78843(18) 0.38116(19) 0.3364(2) 0.0131(4) Uani d . 1 . . B
H3D 0.8322 0.3907 0.4206 0.016 Uiso calc R 1 . . H
B4D 0.69340(18) 0.2757(2) 0.2656(2) 0.0138(4) Uani d . 1 . . B
H4D 0.6724 0.2142 0.3029 0.017 Uiso calc R 1 . . H
B5D 0.70285(17) 0.2444(2) 0.1318(2) 0.0126(4) Uani d . 1 . . B
H5D 0.6880 0.1621 0.0799 0.015 Uiso calc R 1 . . H
B6D 0.80493(18) 0.3300(2) 0.1189(2) 0.0128(4) Uani d . 1 . . B
H6D 0.8597 0.3056 0.0596 0.015 Uiso calc R 1 . . H
B7D 0.75953(18) 0.4572(2) 0.1539(2) 0.0136(4) Uani d . 1 . . B
H7D 0.7834 0.5183 0.1172 0.016 Uiso calc R 1 . . H
B8D 0.74900(19) 0.4882(2) 0.2878(2) 0.0137(4) Uani d . 1 . . B
H8D 0.7657 0.5702 0.3402 0.016 Uiso calc R 1 . . H
B9D 0.64803(19) 0.4023(2) 0.3010(2) 0.0136(4) Uani d . 1 . . B
H9D 0.5954 0.4264 0.3622 0.016 Uiso calc R 1 . . H
B10D 0.59436(18) 0.3177(2) 0.1745(2) 0.0140(4) Uani d . 1 . . B
H10D 0.5056 0.2853 0.1508 0.017 Uiso calc R 1 . . H
B11D 0.66402(18) 0.3513(2) 0.0833(2) 0.0135(4) Uani d . 1 . . B
H11D 0.6223 0.3412 -0.0015 0.016 Uiso calc R 1 . . H
B12D 0.62963(18) 0.4493(2) 0.1882(2) 0.0140(4) Uani d . 1 . . B
H12D 0.5644 0.5051 0.1735 0.017 Uiso calc R 1 . . H
C1' 0.5154(2) 0.7531(2) 0.5390(2) 0.0281(6) Uani d . 1 . . C
H1'A 0.5674 0.7997 0.5949 0.034 Uiso calc R 1 . . H
H1'B 0.4720 0.7152 0.5702 0.034 Uiso calc R 1 . . H
Cl1 0.42779(5) 0.82521(6) 0.46934(6) 0.02837(14) Uani d . 1 . . Cl
Cl2 0.58761(5) 0.66645(6) 0.45757(6) 0.02772(14) Uani d . 1 . . Cl
C2' 1.0260(3) 0.2807(2) 0.5468(2) 0.0297(6) Uani d . 1 . . C
H2'B 1.0051 0.3315 0.6041 0.036 Uiso calc R 1 . . H
H2'A 1.0839 0.2432 0.5760 0.036 Uiso calc R 1 . . H
Cl3 0.91120(6) 0.19435(6) 0.47796(6) 0.02991(14) Uani d . 1 . . Cl
Cl4 1.07596(5) 0.34380(6) 0.46492(5) 0.02740(13) Uani d . 1 . . Cl

loop_
_atom_site_aniso_label
_atom_site_aniso_U_11
_atom_site_aniso_U_22
_atom_site_aniso_U_33
_atom_site_aniso_U_12
_atom_site_aniso_U_13
_atom_site_aniso_U_23
Hg1 0.00886(3) 0.00956(4) 0.01435(4) -0.00171(2) 0.00235(2) 0.00370(3)
C1A 0.0098(7) 0.0086(9) 0.0180(11) -0.0012(6) 0.0029(7) 0.0029(7)
C2A 0.0177(10) 0.0192(13) 0.0413(17) 0.0028(8) 0.0110(10) 0.0136(11)
B3A 0.0147(9) 0.0162(12) 0.0163(12) -0.0005(8) 0.0060(8) 0.0014(9)
B4A 0.0086(8) 0.0151(12) 0.0267(14) 0.0009(8) 0.0023(8) 0.0094(10)
B5A 0.0204(11) 0.0181(13) 0.0153(13) -0.0080(9) 0.0013(9) 0.0021(10)
B6A 0.0092(9) 0.0085(11) 0.0305(15) -0.0013(7) 0.0045(8) 0.0046(9)
B7A 0.0120(9) 0.0127(12) 0.0314(15) 0.0004(8) 0.0047(9) 0.0089(10)
B8A 0.0160(10) 0.0209(14) 0.0172(13) -0.0026(9) 0.0019(8) 0.0082(10)
B9A 0.0118(9) 0.0161(13) 0.0284(15) 0.0008(8) 0.0074(9) 0.0077(10)
B10A 0.0135(10) 0.0204(14) 0.0232(14) -0.0043(9) -0.0018(9) 0.0099(11)
B11A 0.0209(11) 0.0140(13) 0.0216(14) -0.0071(9) 0.0055(9) -0.0053(10)
B12A 0.0099(8) 0.0134(12) 0.0223(13) -0.0018(8) 0.0039(8) 0.0073(9)
C1B 0.0090(7) 0.0099(9) 0.0145(10) -0.0006(6) 0.0014(6) 0.0041(7)
C2B 0.0092(7) 0.0120(10) 0.0204(11) 0.0004(6) 0.0013(7) 0.0079(8)
B3B 0.0133(9) 0.0153(12) 0.0149(12) -0.0016(8) 0.0040(8) 0.0028(9)
B4B 0.0105(8) 0.0163(12) 0.0184(12) 0.0004(8) 0.0007(8) 0.0094(9)
B5B 0.0144(9) 0.0120(12) 0.0207(13) 0.0014(8) 0.0081(8) 0.0051(9)
B6B 0.0171(10) 0.0156(12) 0.0137(12) -0.0035(8) 0.0023(8) 0.0049(9)
B7B 0.0145(9) 0.0155(13) 0.0219(13) -0.0015(8) 0.0007(8) 0.0117(10)
B8B 0.0137(9) 0.0103(12) 0.0229(14) -0.0002(8) 0.0042(8) 0.0022(9)
B9B 0.0128(9) 0.0175(13) 0.0165(12) -0.0041(8) -0.0001(8) 0.0051(9)
B10B 0.0098(9) 0.0163(13) 0.0227(13) 0.0008(8) 0.0035(8) 0.0084(10)
B11B 0.0158(9) 0.0128(12) 0.0161(12) -0.0004(8) 0.0049(8) 0.0042(9)
B12B 0.0101(8) 0.0118(11) 0.0206(13) -0.0023(7) 0.0026(8) 0.0061(9)
Hg2 0.00871(3) 0.01004(4) 0.01127(4) 0.00291(2) 0.00151(2) 0.00351(3)
C1C 0.0084(7) 0.0110(10) 0.0129(10) 0.0020(6) 0.0021(6) 0.0035(7)
C2C 0.0148(8) 0.0114(10) 0.0251(12) 0.0037(7) 0.0094(8) 0.0085(8)
B3C 0.0196(10) 0.0184(13) 0.0148(12) 0.0087(9) 0.0041(8) 0.0065(9)
B4C 0.0116(9) 0.0110(12) 0.0233(13) 0.0015(8) -0.0010(8) 0.0031(9)
B5C 0.0124(9) 0.0192(13) 0.0153(12) 0.0039(8) 0.0050(8) 0.0083(9)
B6C 0.0130(9) 0.0165(12) 0.0156(12) 0.0021(8) 0.0025(8) 0.0010(9)
B7C 0.0169(10) 0.0098(12) 0.0323(16) 0.0020(8) 0.0081(10) 0.0032(10)
B8C 0.0208(11) 0.0187(14) 0.0276(15) 0.0087(10) 0.0114(10) 0.0150(11)
B9C 0.0153(10) 0.0184(13) 0.0228(14) 0.0061(9) 0.0010(9) 0.0079(10)
B10C 0.0128(9) 0.0149(12) 0.0277(14) 0.0036(8) 0.0076(9) 0.0096(10)
B11C 0.0155(10) 0.0175(13) 0.0214(14) 0.0061(9) 0.0086(9) 0.0028(10)
B12C 0.0139(9) 0.0131(12) 0.0265(14) 0.0053(8) 0.0070(9) 0.0070(10)
C1D 0.0084(7) 0.0110(10) 0.0152(10) 0.0030(6) 0.0020(6) 0.0055(7)
C2D 0.0091(7) 0.0109(10) 0.0159(10) 0.0007(6) 0.0009(6) 0.0056(7)
B3D 0.0134(9) 0.0134(12) 0.0130(11) 0.0038(8) 0.0028(7) 0.0042(8)
B4D 0.0125(9) 0.0137(12) 0.0173(12) 0.0020(8) 0.0051(8) 0.0060(9)
B5D 0.0093(8) 0.0132(11) 0.0150(11) 0.0009(7) 0.0018(7) 0.0038(8)
B6D 0.0100(8) 0.0157(12) 0.0136(11) 0.0019(7) 0.0018(7) 0.0059(9)
B7D 0.0103(8) 0.0135(12) 0.0179(12) 0.0023(7) 0.0017(8) 0.0069(9)
B8D 0.0130(9) 0.0123(12) 0.0160(12) 0.0017(8) 0.0014(8) 0.0053(9)
B9D 0.0126(9) 0.0144(12) 0.0149(12) 0.0027(8) 0.0055(8) 0.0039(9)
B10D 0.0093(8) 0.0148(12) 0.0191(12) 0.0013(7) 0.0028(8) 0.0066(9)
B11D 0.0092(8) 0.0165(12) 0.0143(11) 0.0015(8) -0.0011(7) 0.0055(9)
B12D 0.0087(8) 0.0149(12) 0.0193(12) 0.0021(7) 0.0022(7) 0.0067(9)
C1' 0.0329(13) 0.0329(16) 0.0148(13) -0.0088(11) 0.0008(10) 0.0037(11)
Cl1 0.0285(3) 0.0277(4) 0.0271(3) 0.0033(2) 0.0103(2) 0.0011(3)
Cl2 0.0230(3) 0.0340(4) 0.0277(3) 0.0042(2) -0.0002(2) 0.0149(3)
C2' 0.0440(15) 0.0323(16) 0.0127(12) 0.0154(12) 0.0032(10) 0.0078(10)
Cl3 0.0374(3) 0.0334(4) 0.0293(4) 0.0084(3) 0.0172(3) 0.0186(3)
Cl4 0.0236(3) 0.0328(4) 0.0199(3) -0.0035(2) -0.0037(2) 0.0033(3)

loop_
_atom_type_symbol
_atom_type_description
_atom_type_scat_dispersion_real
_atom_type_scat_dispersion_imag
_atom_type_scat_source
C C 0.0033 0.0016 'International Tables Vol C Tables 4.2.6.8 and 6.1.1.4'
H H 0.0000 0.0000 'International Tables Vol C Tables 4.2.6.8 and 6.1.1.4'
B B 0.0013 0.0007 'International Tables Vol C Tables 4.2.6.8 and 6.1.1.4'
Cl Cl 0.1484 0.1585 'International Tables Vol C Tables 4.2.6.8 and 6.1.1.4'
Hg Hg -2.3894 9.2266 'International Tables Vol C Tables 4.2.6.8 and 6.1.1.4'

loop_
_geom_angle_atom_site_label_1
_geom_angle_atom_site_label_2
_geom_angle_atom_site_label_3
_geom_angle
C1A Hg1 C1B 175.74(9)
B6A C1A C2A 59.98(16)
B6A C1A B4A 111.36(17)
C2A C1A B4A 111.25(17)
B6A C1A B5A 61.48(15)
C2A C1A B5A 111.05(18)
B4A C1A B5A 62.43(16)
B6A C1A B3A 110.76(19)
C2A C1A B3A 61.32(15)
B4A C1A B3A 62.17(15)
B5A C1A B3A 113.38(17)
B6A C1A Hg1 119.51(14)
C2A C1A Hg1 116.68(13)
B4A C1A Hg1 122.20(15)
B5A C1A Hg1 121.93(16)
B3A C1A Hg1 117.44(15)
B6A C2A C1A 59.85(16)
B6A C2A B7A 60.58(17)
C1A C2A B7A 109.2(2)
B6A C2A B8A 110.1(2)
C1A C2A B8A 109.17(17)
B7A C2A B8A 61.97(16)
B6A C2A B3A 109.93(19)
C1A C2A B3A 60.44(14)
B7A C2A B3A 111.97(17)
B8A C2A B3A 61.49(15)
B6A C2A H2A 121.1
C1A C2A H2A 121.8
B7A C2A H2A 119.7
B8A C2A H2A 120.2
B3A C2A H2A 119.7
C1A B3A C2A 58.24(14)
C1A B3A B9A 105.21(19)
C2A B3A B9A 106.05(19)
C1A B3A B4A 58.31(14)
C2A B3A B4A 105.69(19)
B9A B3A B4A 60.22(15)
C1A B3A B8A 105.57(18)
C2A B3A B8A 59.14(15)
B9A B3A B8A 60.23(15)
B4A B3A B8A 108.24(19)
C1A B3A H3A 124.2
C2A B3A H3A 123.4
B9A B3A H3A 122.5
B4A B3A H3A 122.1
B8A B3A H3A 121.8
C1A B4A B10A 105.50(18)
C1A B4A B3A 59.52(14)
B10A B4A B3A 108.25(19)
C1A B4A B5A 59.12(14)
B10A B4A B5A 59.69(16)
B3A B4A B5A 108.54(17)
C1A B4A B9A 105.83(17)
B10A B4A B9A 60.42(16)
B3A B4A B9A 59.81(15)
B5A B4A B9A 108.24(19)
C1A B4A H4A 123.8
B10A B4A H4A 122.2
B3A B4A H4A 121.2
B5A B4A H4A 121.4
B9A B4A H4A 122.0
C1A B5A B6A 58.27(14)
C1A B5A B10A 105.3(2)
B6A B5A B10A 105.9(2)
C1A B5A B4A 58.45(14)
B6A B5A B4A 105.6(2)
B10A B5A B4A 60.12(16)
C1A B5A B11A 105.5(2)
B6A B5A B11A 58.85(16)
B10A B5A B11A 60.38(16)
B4A B5A B11A 108.2(2)
C1A B5A H5A 124.0
B6A B5A H5A 123.6
B10A B5A H5A 122.5
B4A B5A H5A 122.1
B11A B5A H5A 121.9
C1A B6A C2A 60.17(15)
C1A B6A B7A 109.9(2)
C2A B6A B7A 61.18(17)
C1A B6A B11A 109.31(17)
C2A B6A B11A 110.5(2)
B7A B6A B11A 61.86(17)
C1A B6A B5A 60.25(14)
C2A B6A B5A 110.20(19)
B7A B6A B5A 112.21(17)
B11A B6A B5A 61.61(16)
C1A B6A H6A 121.6
C2A B6A H6A 120.6
B7A B6A H6A 119.3
B11A B6A H6A 120.1
B5A B6A H6A 119.7
B6A B7A C2A 58.25(16)
B6A B7A B12A 105.55(18)
C2A B7A B12A 105.69(18)
B6A B7A B11A 59.06(16)
C2A B7A B11A 105.9(2)
B12A B7A B11A 59.89(15)
B6A B7A B8A 105.89(19)
C2A B7A B8A 59.06(15)
B12A B7A B8A 60.09(15)
B11A B7A B8A 108.19(18)
B6A B7A H7A 123.7
C2A B7A H7A 123.6
B12A B7A H7A 122.7
B11A B7A H7A 121.9
B8A B7A H7A 121.8
C2A B8A B12A 104.9(2)
C2A B8A B3A 59.37(15)
B12A B8A B3A 107.40(19)
C2A B8A B9A 105.75(19)
B12A B8A B9A 60.22(15)
B3A B8A B9A 59.62(15)
C2A B8A B7A 58.97(16)
B12A B8A B7A 59.21(15)
B3A B8A B7A 107.83(19)
B9A B8A B7A 107.8(2)
C2A B8A H8A 123.9
B12A B8A H8A 122.8
B3A B8A H8A 121.7
B9A B8A H8A 122.1
B7A B8A H8A 121.9
B3A B9A B4A 59.97(15)
B3A B9A B8A 60.14(15)
B4A B9A B8A 107.98(17)
B3A B9A B10A 107.79(19)
B4A B9A B10A 59.68(16)
B8A B9A B10A 107.96(19)
B3A B9A B12A 107.49(17)
B4A B9A B12A 107.12(19)
B8A B9A B12A 59.82(15)
B10A B9A B12A 59.70(16)
B3A B9A H9A 121.8
B4A B9A H9A 122.0
B8A B9A H9A 121.6
B10A B9A H9A 121.9
B12A B9A H9A 122.3
B5A B10A B4A 60.19(15)
B5A B10A B12A 107.56(18)
B4A B10A B12A 107.64(19)
B5A B10A B11A 60.07(16)
B4A B10A B11A 108.04(17)
B12A B10A B11A 59.51(16)
B5A B10A B9A 108.24(18)
B4A B10A B9A 59.90(16)
B12A B10A B9A 60.13(16)
B11A B10A B9A 108.03(19)
B5A B10A H10A 121.6
B4A B10A H10A 121.8
B12A B10A H10A 122.1
B11A B10A H10A 121.8
B9A B10A H10A 121.5
B6A B11A B12A 105.4(2)
B6A B11A B7A 59.08(16)
B12A B11A B7A 59.70(15)
B6A B11A B5A 59.54(15)
B12A B11A B5A 107.7(2)
B7A B11A B5A 108.27(19)
B6A B11A B10A 105.78(19)
B12A B11A B10A 60.18(16)
B7A B11A B10A 108.1(2)
B5A B11A B10A 59.56(16)
B6A B11A H11A 123.7
B12A B11A H11A 122.4
B7A B11A H11A 121.5
B5A B11A H11A 121.5
B10A B11A H11A 122.2
B7A B12A B11A 60.40(16)
B7A B12A B10A 108.74(18)
B11A B12A B10A 60.32(17)
B7A B12A B8A 60.70(16)
B11A B12A B8A 109.07(17)
B10A B12A B8A 108.46(19)
B7A B12A B9A 108.74(18)
B11A B12A B9A 108.72(19)
B10A B12A B9A 60.18(16)
B8A B12A B9A 59.97(15)
B7A B12A H12A 121.1
B11A B12A H12A 121.1
B10A B12A H12A 121.5
B8A B12A H12A 121.2
B9A B12A H12A 121.5
C2B C1B B5B 109.28(17)
C2B C1B B4B 109.12(17)
B5B C1B B4B 62.44(14)
C2B C1B B6B 60.48(15)
B5B C1B B6B 62.26(14)
B4B C1B B6B 113.44(16)
C2B C1B B3B 60.72(14)
B5B C1B B3B 113.43(16)
B4B C1B B3B 61.95(14)
B6B C1B B3B 113.21(18)
C2B C1B Hg1 119.78(12)
B5B C1B Hg1 123.32(15)
B4B C1B Hg1 119.41(14)
B6B C1B Hg1 120.55(14)
B3B C1B Hg1 114.23(14)
C1B C2B B7B 113.02(16)
C1B C2B B8B 113.09(16)
B7B C2B B8B 63.48(16)
C1B C2B B6B 62.02(14)
B7B C2B B6B 63.17(16)
B8B C2B B6B 116.11(17)
C1B C2B B3B 62.22(14)
B7B C2B B3B 115.85(17)
B8B C2B B3B 62.94(15)
B6B C2B B3B 115.79(17)
C1B C2B H2B 119.8
B7B C2B H2B 117.5
B8B C2B H2B 117.4
B6B C2B H2B 116.8
B3B C2B H2B 116.9
C2B B3B C1B 57.06(13)
C2B B3B B9B 103.92(18)
C1B B3B B9B 105.19(17)
C2B B3B B4B 103.52(18)
C1B B3B B4B 58.47(13)
B9B B3B B4B 60.13(14)
C2B B3B B8B 58.15(15)
C1B B3B B8B 105.06(18)
B9B B3B B8B 60.18(14)
B4B B3B B8B 107.91(17)
C2B B3B H3B 125.5
C1B B3B H3B 124.2
B9B B3B H3B 122.9
B4B B3B H3B 122.5
B8B B3B H3B 122.0
C1B B4B B5B 58.41(13)
C1B B4B B10B 105.03(18)
B5B B4B B10B 60.10(15)
C1B B4B B3B 59.58(13)
B5B B4B B3B 108.20(17)
B10B B4B B3B 107.98(18)
C1B B4B B9B 105.81(17)
B5B B4B B9B 108.57(19)
B10B B4B B9B 60.34(15)
B3B B4B B9B 59.82(14)
C1B B4B H4B 124.2
B5B B4B H4B 121.5
B10B B4B H4B 122.3
B3B B4B H4B 121.4
B9B B4B H4B 121.8
C1B B5B B6B 59.47(14)
C1B B5B B4B 59.15(13)
B6B B5B B4B 108.49(17)
C1B B5B B10B 105.52(18)
B6B B5B B10B 107.76(18)
B4B B5B B10B 60.00(15)
C1B B5B B11B 105.67(17)
B6B B5B B11B 59.65(14)
B4B B5B B11B 108.20(19)
B10B B5B B11B 59.98(15)
C1B B5B H5B 123.8
B6B B5B H5B 121.4
B4B B5B H5B 121.3
B10B B5B H5B 122.4
B11B B5B H5B 122.3
C2B B6B C1B 57.49(13)
C2B B6B B11B 104.00(18)
C1B B6B B11B 105.42(17)
C2B B6B B5B 103.79(18)
C1B B6B B5B 58.27(13)
B11B B6B B5B 60.52(14)
C2B B6B B7B 58.03(15)
C1B B6B B7B 105.23(19)
B11B B6B B7B 60.06(14)
B5B B6B B7B 108.07(18)
C2B B6B H6B 125.3
C1B B6B H6B 124.0
B11B B6B H6B 122.7
B5B B6B H6B 122.4
B7B B6B H6B 122.0
C2B B7B B12B 104.28(18)
C2B B7B B11B 104.45(17)
B12B B7B B11B 60.43(14)
C2B B7B B6B 58.81(14)
B12B B7B B6B 108.27(18)
B11B B7B B6B 59.87(15)
C2B B7B B8B 58.61(15)
B12B B7B B8B 59.98(15)
B11B B7B B8B 108.53(18)
B6B B7B B8B 108.49(19)
C2B B7B H7B 125.2
B12B B7B H7B 122.3
B11B B7B H7B 122.2
B6B B7B H7B 121.2
B8B B7B H7B 121.2
C2B B8B B12B 103.57(18)
C2B B8B B3B 58.91(14)
B12B B8B B3B 108.01(17)
C2B B8B B7B 57.91(15)
B12B B8B B7B 59.76(15)
B3B B8B B7B 107.92(19)
C2B B8B B9B 104.12(18)
B12B B8B B9B 60.43(14)
B3B B8B B9B 59.71(14)
B7B B8B B9B 108.09(18)
C2B B8B H8B 125.5
B12B B8B H8B 122.6
B3B B8B H8B 121.3
B7B B8B H8B 121.7
B9B B8B H8B 122.3
B3B B9B B4B 60.05(14)
B3B B9B B8B 60.11(14)
B4B B9B B8B 107.80(17)
B3B B9B B10B 107.67(18)
B4B B9B B10B 59.72(15)
B8B B9B B10B 107.27(19)
B3B B9B B12B 107.68(18)
B4B B9B B12B 107.39(19)
B8B B9B B12B 59.61(14)
B10B B9B B12B 59.58(15)
B3B B9B H9B 121.7
B4B B9B H9B 121.9
B8B B9B H9B 122.0
B10B B9B H9B 122.2
B12B B9B H9B 122.2
B4B B10B B5B 59.89(15)
B4B B10B B12B 108.16(17)
B5B B10B B12B 108.21(17)
B4B B10B B11B 108.33(17)
B5B B10B B11B 60.25(15)
B12B B10B B11B 60.19(15)
B4B B10B B9B 59.94(15)
B5B B10B B9B 108.09(16)
B12B B10B B9B 60.34(15)
B11B B10B B9B 108.66(17)
B4B B10B H10B 121.7
B5B B10B H10B 121.7
B12B B10B H10B 121.5
B11B B10B H10B 121.3
B9B B10B H10B 121.5
B6B B11B B7B 60.08(14)
B6B B11B B10B 107.73(18)
B7B B11B B10B 107.46(19)
B6B B11B B12B 107.89(18)
B7B B11B B12B 59.75(14)
B10B B11B B12B 59.80(15)
B6B B11B B5B 59.82(14)
B7B B11B B5B 107.53(17)
B10B B11B B5B 59.77(15)
B12B B11B B5B 107.53(19)
B6B B11B H11B 121.7
B7B B11B H11B 122.0
B10B B11B H11B 122.0
B12B B11B H11B 121.9
B5B B11B H11B 122.1
B7B B12B B8B 60.26(15)
B7B B12B B10B 107.68(18)
B8B B12B B10B 107.94(18)
B7B B12B B11B 59.83(15)
B8B B12B B11B 108.26(17)
B10B B12B B11B 60.01(15)
B7B B12B B9B 108.10(17)
B8B B12B B9B 59.96(15)
B10B B12B B9B 60.08(15)
B11B B12B B9B 108.31(18)
B7B B12B H12B 121.8
B8B B12B H12B 121.6
B10B B12B H12B 121.9
B11B B12B H12B 121.6
B9B B12B H12B 121.6
C1C Hg2 C1D 172.78(8)
C2C C1C B4C 109.84(16)
C2C C1C B5C 109.86(17)
B4C C1C B5C 62.45(15)
C2C C1C B6C 60.60(15)
B4C C1C B6C 113.84(16)
B5C C1C B6C 62.53(15)
C2C C1C B3C 60.99(15)
B4C C1C B3C 62.32(15)
B5C C1C B3C 113.91(15)
B6C C1C B3C 113.62(17)
C2C C1C Hg2 119.38(12)
B4C C1C Hg2 124.03(14)
B5C C1C Hg2 117.90(14)
B6C C1C Hg2 112.51(13)
B3C C1C Hg2 121.77(14)
C1C C2C B6C 61.75(15)
C1C C2C B7C 112.85(18)
B6C C2C B7C 63.29(16)
C1C C2C B8C 112.25(17)
B6C C2C B8C 115.74(17)
B7C C2C B8C 63.51(16)
C1C C2C B3C 61.90(14)
B6C C2C B3C 115.38(18)
B7C C2C B3C 115.91(17)
B8C C2C B3C 62.71(16)
C1C C2C H2C 120.2
B6C C2C H2C 117.0
B7C C2C H2C 117.2
B8C C2C H2C 117.8
B3C C2C H2C 117.1
C2C B3C C1C 57.10(14)
C2C B3C B9C 103.86(18)
C1C B3C B9C 104.83(18)
C2C B3C B8C 58.30(15)
C1C B3C B8C 104.86(19)
B9C B3C B8C 59.82(16)
C2C B3C B4C 103.61(18)
C1C B3C B4C 58.29(14)
B9C B3C B4C 60.12(15)
B8C B3C B4C 107.65(18)
C2C B3C H3C 125.3
C1C B3C H3C 124.3
B9C B3C H3C 123.1
B8C B3C H3C 122.2
B4C B3C H3C 122.6
C1C B4C B5C 58.83(13)
C1C B4C B10C 105.25(18)
B5C B4C B10C 60.10(15)
C1C B4C B9C 105.35(18)
B5C B4C B9C 108.45(19)
B10C B4C B9C 60.33(15)
C1C B4C B3C 59.40(14)
B5C B4C B3C 108.55(19)
B10C B4C B3C 108.20(19)
B9C B4C B3C 59.69(15)
C1C B4C H4C 124.2
B5C B4C H4C 121.2
B10C B4C H4C 122.2
B9C B4C H4C 122.2
B3C B4C H4C 121.3
C1C B5C B4C 58.72(14)
C1C B5C B11C 105.25(18)
B4C B5C B11C 108.26(18)
C1C B5C B6C 58.88(14)
B4C B5C B6C 107.82(19)
B11C B5C B6C 59.81(15)
C1C B5C B10C 105.15(18)
B4C B5C B10C 60.09(15)
B11C B5C B10C 60.22(15)
B6C B5C B10C 107.87(18)
C1C B5C H5C 124.4
B4C B5C H5C 121.5
B11C B5C H5C 122.1
B6C B5C H5C 121.7
B10C B5C H5C 122.2
C2C B6C C1C 57.64(14)
C2C B6C B11C 104.40(17)
C1C B6C B11C 105.23(17)
C2C B6C B5C 104.43(18)
C1C B6C B5C 58.59(14)
B11C B6C B5C 60.08(15)
C2C B6C B7C 58.38(15)
C1C B6C B7C 105.59(18)
B11C B6C B7C 60.32(15)
B5C B6C B7C 108.36(17)
C2C B6C H6C 124.9
C1C B6C H6C 123.9
B11C B6C H6C 122.9
B5C B6C H6C 122.2
B7C B6C H6C 121.7
C2C B7C B12C 103.9(2)
C2C B7C B6C 58.32(14)
B12C B7C B6C 107.58(19)
C2C B7C B11C 103.81(19)
B12C B7C B11C 60.12(15)
B6C B7C B11C 59.61(15)
C2C B7C B8C 58.33(15)
B12C B7C B8C 59.68(16)
B6C B7C B8C 107.41(19)
B11C B7C B8C 107.6(2)
C2C B7C H7C 125.4
B12C B7C H7C 122.6
B6C B7C H7C 121.8
B11C B7C H7C 122.7
B8C B7C H7C 121.8
C2C B8C B9C 104.44(18)
C2C B8C B12C 103.80(19)
B9C B8C B12C 60.80(16)
C2C B8C B3C 58.99(15)
B9C B8C B3C 59.88(16)
B12C B8C B3C 108.5(2)
C2C B8C B7C 58.16(15)
B9C B8C B7C 108.6(2)
B12C B8C B7C 59.75(16)
B3C B8C B7C 108.39(19)
C2C B8C H8C 125.4
B9C B8C H8C 122.0
B12C B8C H8C 122.4
B3C B8C H8C 121.1
B7C B8C H8C 121.4
B8C B9C B3C 60.29(15)
B8C B9C B4C 108.06(17)
B3C B9C B4C 60.18(15)
B8C B9C B10C 107.8(2)
B3C B9C B10C 108.19(17)
B4C B9C B10C 59.84(16)
B8C B9C B12C 59.72(16)
B3C B9C B12C 107.97(19)
B4C B9C B12C 107.50(19)
B10C B9C B12C 59.76(16)
B8C B9C H9C 121.7
B3C B9C H9C 121.4
B4C B9C H9C 121.8
B10C B9C H9C 121.8
B12C B9C H9C 122.1
B4C B10C B5C 59.81(14)
B4C B10C B12C 107.90(19)
B5C B10C B12C 107.82(18)
B4C B10C B11C 107.77(16)
B5C B10C B11C 59.88(15)
B12C B10C B11C 60.00(16)
B4C B10C B9C 59.83(15)
B5C B10C B9C 107.81(17)
B12C B10C B9C 60.28(16)
B11C B10C B9C 108.20(19)
B4C B10C H10C 121.9
B5C B10C H10C 121.9
B12C B10C H10C 121.7
B11C B10C H10C 121.7
B9C B10C H10C 121.6
B6C B11C B5C 60.11(14)
B6C B11C B12C 107.56(19)
B5C B11C B12C 107.8(2)
B6C B11C B10C 107.84(18)
B5C B11C B10C 59.89(14)
B12C B11C B10C 59.98(16)
B6C B11C B7C 60.07(15)
B5C B11C B7C 108.19(18)
B12C B11C B7C 59.63(16)
B10C B11C B7C 107.8(2)
B6C B11C H11C 121.8
B5C B11C H11C 121.6
B12C B11C H11C 122.0
B10C B11C H11C 121.8
B7C B11C H11C 121.7
B8C B12C B7C 60.57(16)
B8C B12C B10C 107.75(19)
B7C B12C B10C 108.38(18)
B8C B12C B11C 108.39(17)
B7C B12C B11C 60.26(16)
B10C B12C B11C 60.02(16)
B8C B12C B9C 59.48(17)
B7C B12C B9C 108.19(18)
B10C B12C B9C 59.96(16)
B11C B12C B9C 107.97(18)
B8C B12C H12C 121.7
B7C B12C H12C 121.2
B10C B12C H12C 121.8
B11C B12C H12C 121.5
B9C B12C H12C 121.9
C2D C1D B4D 109.96(15)
C2D C1D B5D 109.84(16)
B4D C1D B5D 62.48(14)
C2D C1D B3D 61.00(14)
B4D C1D B3D 62.36(14)
B5D C1D B3D 113.89(15)
C2D C1D B6D 61.08(14)
B4D C1D B6D 113.94(15)
B5D C1D B6D 62.23(14)
B3D C1D B6D 114.08(17)
C2D C1D Hg2 119.33(12)
B4D C1D Hg2 123.89(14)
B5D C1D Hg2 118.03(14)
B3D C1D Hg2 121.66(14)
B6D C1D Hg2 112.33(13)
C1D C2D B8D 112.53(16)
C1D C2D B7D 112.74(16)
B8D C2D B7D 63.43(14)
C1D C2D B3D 61.76(14)
B8D C2D B3D 63.15(14)
B7D C2D B3D 116.03(15)
C1D C2D B6D 61.77(14)
B8D C2D B6D 115.75(16)
B7D C2D B6D 63.16(14)
B3D C2D B6D 115.31(17)
C1D C2D H2D 120.3
B8D C2D H2D 117.6
B7D C2D H2D 117.4
B3D C2D H2D 117.0
B6D C2D H2D 117.1
C2D B3D C1D 57.24(13)
C2D B3D B9D 103.83(17)
C1D B3D B9D 104.94(17)
C2D B3D B4D 103.91(18)
C1D B3D B4D 58.44(13)
B9D B3D B4D 60.24(14)
C2D B3D B8D 57.95(13)
C1D B3D B8D 104.73(17)
B9D B3D B8D 59.98(14)
B4D B3D B8D 107.89(17)
C2D B3D H3D 125.3
C1D B3D H3D 124.3
B9D B3D H3D 123.0
B4D B3D H3D 122.3
B8D B3D H3D 122.2
C1D B4D B3D 59.20(14)
C1D B4D B5D 59.03(13)
B3D B4D B5D 108.49(18)
C1D B4D B9D 105.04(17)
B3D B4D B9D 59.60(14)
B5D B4D B9D 108.13(18)
C1D B4D B10D 105.23(18)
B3D B4D B10D 108.10(18)
B5D B4D B10D 59.94(14)
B9D B4D B10D 60.23(14)
C1D B4D H4D 124.3
B3D B4D H4D 121.4
B5D B4D H4D 121.3
B9D B4D H4D 122.4
B10D B4D H4D 122.2
C1D B5D B10D 104.92(17)
C1D B5D B4D 58.49(13)
B10D B5D B4D 60.09(14)
C1D B5D B11D 105.12(17)
B10D B5D B11D 60.50(14)
B4D B5D B11D 108.44(18)
C1D B5D B6D 59.05(13)
B10D B5D B6D 108.23(17)
B4D B5D B6D 108.05(18)
B11D B5D B6D 59.80(13)
C1D B5D H5D 124.6
B10D B5D H5D 122.1
B4D B5D H5D 121.5
B11D B5D H5D 122.0
B6D B5D H5D 121.4
C2D B6D C1D 57.15(13)
C2D B6D B11D 103.90(17)
C1D B6D B11D 105.06(17)
C2D B6D B5D 104.00(17)
C1D B6D B5D 58.72(13)
B11D B6D B5D 60.06(13)
C2D B6D B7D 57.98(13)
C1D B6D B7D 104.84(17)
B11D B6D B7D 60.16(14)
B5D B6D B7D 108.00(16)
C2D B6D H6D 125.3
C1D B6D H6D 124.2
B11D B6D H6D 123.0
B5D B6D H6D 122.2
B7D B6D H6D 122.1
C2D B7D B12D 103.70(18)
C2D B7D B8D 58.17(13)
B12D B7D B8D 59.67(14)
C2D B7D B11D 104.10(17)
B12D B7D B11D 60.26(14)
B8D B7D B11D 107.89(18)
C2D B7D B6D 58.85(13)
B12D B7D B6D 107.72(18)
B8D B7D B6D 107.88(18)
B11D B7D B6D 59.56(13)
C2D B7D H7D 125.4
B12D B7D H7D 122.7
B8D B7D H7D 121.6
B11D B7D H7D 122.5
B6D B7D H7D 121.5
C2D B8D B12D 104.16(18)
C2D B8D B9D 104.24(17)
B12D B8D B9D 60.54(15)
C2D B8D B3D 58.90(13)
B12D B8D B3D 108.17(18)
B9D B8D B3D 59.58(14)
C2D B8D B7D 58.40(13)
B12D B8D B7D 60.04(14)
B9D B8D B7D 108.50(18)
B3D B8D B7D 108.37(18)
C2D B8D H8D 125.3
B12D B8D H8D 122.3
B9D B8D H8D 122.3
B3D B8D H8D 121.3
B7D B8D H8D 121.2
B3D B9D B8D 60.44(14)
B3D B9D B4D 60.16(14)
B8D B9D B4D 108.19(16)
B3D B9D B10D 108.30(17)
B8D B9D B10D 107.87(18)
B4D B9D B10D 59.93(14)
B3D B9D B12D 108.16(17)
B8D B9D B12D 59.65(14)
B4D B9D B12D 107.79(18)
B10D B9D B12D 59.95(15)
B3D B9D H9D 121.3
B8D B9D H9D 121.7
B4D B9D H9D 121.7
B10D B9D H9D 121.7
B12D B9D H9D 121.9
B5D B10D B4D 59.97(13)
B5D B10D B12D 107.77(17)
B4D B10D B12D 107.82(17)
B5D B10D B9D 107.85(16)
B4D B10D B9D 59.84(14)
B12D B10D B9D 60.08(15)
B5D B10D B11D 59.78(14)
B4D B10D B11D 107.78(15)
B12D B10D B11D 60.01(15)
B9D B10D B11D 108.02(17)
B5D B10D H10D 121.9
B4D B10D H10D 121.9
B12D B10D H10D 121.8
B9D B10D H10D 121.7
B11D B10D H10D 121.8
B6D B11D B5D 60.14(13)
B6D B11D B7D 60.27(13)
B5D B11D B7D 108.15(16)
B6D B11D B12D 107.83(17)
B5D B11D B12D 107.57(18)
B7D B11D B12D 59.69(14)
B6D B11D B10D 107.87(17)
B5D B11D B10D 59.72(14)
B7D B11D B10D 107.72(18)
B12D B11D B10D 59.82(15)
B6D B11D H11D 121.6
B5D B11D H11D 121.8
B7D B11D H11D 121.7
B12D B11D H11D 122.1
B10D B11D H11D 122.0
B8D B12D B7D 60.30(14)
B8D B12D B10D 108.02(17)
B7D B12D B10D 108.28(17)
B8D B12D B9D 59.81(14)
B7D B12D B9D 108.13(16)
B10D B12D B9D 59.97(15)
B8D B12D B11D 108.22(16)
B7D B12D B11D 60.05(14)
B10D B12D B11D 60.17(15)
B9D B12D B11D 108.06(17)
B8D B12D H12D 121.7
B7D B12D H12D 121.5
B10D B12D H12D 121.6
B9D B12D H12D 121.8
B11D B12D H12D 121.6
Cl2 C1' Cl1 112.02(16)
Cl2 C1' H1'A 109.2
Cl1 C1' H1'A 109.2
Cl2 C1' H1'B 109.2
Cl1 C1' H1'B 109.2
H1'A C1' H1'B 107.9
Cl4 C2' Cl3 111.88(15)
Cl4 C2' H2'B 109.2
Cl3 C2' H2'B 109.2
Cl4 C2' H2'A 109.2
Cl3 C2' H2'A 109.2
H2'B C2' H2'A 107.9

loop_
_geom_bond_atom_site_label_1
_geom_bond_atom_site_label_2
_geom_bond_site_symmetry_2
_geom_bond_distance
_geom_bond_publ_flag
Hg1 C1A . 2.096(2) ?
Hg1 C1B . 2.097(2) ?
C1A B6A . 1.686(3) ?
C1A C2A . 1.691(4) ?
C1A B4A . 1.709(3) ?
C1A B5A . 1.721(3) ?
C1A B3A . 1.730(3) ?
C2A B6A . 1.688(4) ?
C2A B7A . 1.739(4) ?
C2A B8A . 1.741(4) ?
C2A B3A . 1.745(4) ?
C2A H2A . 1.1400 ?
B3A B9A . 1.773(4) ?
B3A B4A . 1.776(4) ?
B3A B8A . 1.782(4) ?
B3A H3A . 1.1400 ?
B4A B10A . 1.776(4) ?
B4A B5A . 1.777(4) ?
B4A B9A . 1.780(4) ?
B4A H4A . 1.1400 ?
B5A B6A . 1.741(4) ?
B5A B10A . 1.768(4) ?
B5A B11A . 1.777(4) ?
B5A H5A . 1.1400 ?
B6A B7A . 1.729(4) ?
B6A B11A . 1.729(4) ?
B6A H6A . 1.1400 ?
B7A B12A . 1.765(3) ?
B7A B11A . 1.777(4) ?
B7A B8A . 1.792(4) ?
B7A H7A . 1.1400 ?
B8A B12A . 1.781(4) ?
B8A B9A . 1.784(4) ?
B8A H8A . 1.1400 ?
B9A B10A . 1.789(4) ?
B9A B12A . 1.788(4) ?
B9A H9A . 1.1400 ?
B10A B12A . 1.780(4) ?
B10A B11A . 1.783(4) ?
B10A H10A . 1.1400 ?
B11A B12A . 1.768(4) ?
B11A H11A . 1.1400 ?
B12A H12A . 1.1400 ?
C1B C2B . 1.651(3) ?
C1B B5B . 1.707(3) ?
C1B B4B . 1.720(3) ?
C1B B6B . 1.729(4) ?
C1B B3B . 1.740(4) ?
C2B B7B . 1.689(3) ?
C2B B8B . 1.702(4) ?
C2B B6B . 1.703(4) ?
C2B B3B . 1.716(4) ?
C2B H2B . 1.1400 ?
B3B B9B . 1.777(3) ?
B3B B4B . 1.781(3) ?
B3B B8B . 1.784(4) ?
B3B H3B . 1.1400 ?
B4B B5B . 1.777(4) ?
B4B B10B . 1.778(4) ?
B4B B9B . 1.782(4) ?
B4B H4B . 1.1400 ?
B5B B6B . 1.776(4) ?
B5B B10B . 1.780(4) ?
B5B B11B . 1.789(4) ?
B5B H5B . 1.1400 ?
B6B B11B . 1.773(3) ?
B6B B7B . 1.777(4) ?
B6B H6B . 1.1400 ?
B7B B12B . 1.775(3) ?
B7B B11B . 1.777(4) ?
B7B B8B . 1.784(4) ?
B7B H7B . 1.1400 ?
B8B B12B . 1.779(3) ?
B8B B9B . 1.786(4) ?
B8B H8B . 1.1400 ?
B9B B10B . 1.790(4) ?
B9B B12B . 1.794(4) ?
B9B H9B . 1.1400 ?
B10B B12B . 1.780(4) ?
B10B B11B . 1.784(4) ?
B10B H10B . 1.1400 ?
B11B B12B . 1.787(4) ?
B11B H11B . 1.1400 ?
B12B H12B . 1.1400 ?
Hg2 C1C . 2.0940(19) ?
Hg2 C1D . 2.0976(19) ?
C1C C2C . 1.646(3) ?
C1C B4C . 1.710(3) ?
C1C B5C . 1.712(3) ?
C1C B6C . 1.717(3) ?
C1C B3C . 1.730(3) ?
C2C B6C . 1.698(4) ?
C2C B7C . 1.699(4) ?
C2C B8C . 1.702(3) ?
C2C B3C . 1.715(4) ?
C2C H2C . 1.1400 ?
B3C B9C . 1.771(4) ?
B3C B8C . 1.778(4) ?
B3C B4C . 1.780(4) ?
B3C H3C . 1.1400 ?
B4C B5C . 1.774(4) ?
B4C B10C . 1.779(4) ?
B4C B9C . 1.779(4) ?
B4C H4C . 1.1400 ?
B5C B11C . 1.779(4) ?
B5C B6C . 1.779(4) ?
B5C B10C . 1.779(3) ?
B5C H5C . 1.1400 ?
B6C B11C . 1.774(3) ?
B6C B7C . 1.782(4) ?
B6C H6C . 1.1400 ?
B7C B12C . 1.776(4) ?
B7C B11C . 1.787(4) ?
B7C B8C . 1.790(5) ?
B7C H7C . 1.1400 ?
B8C B9C . 1.770(4) ?
B8C B12C . 1.774(4) ?
B8C H8C . 1.1400 ?
B9C B10C . 1.788(4) ?
B9C B12C . 1.793(4) ?
B9C H9C . 1.1400 ?
B10C B12C . 1.784(4) ?
B10C B11C . 1.785(4) ?
B10C H10C . 1.1400 ?
B11C B12C . 1.784(4) ?
B11C H11C . 1.1400 ?
B12C H12C . 1.1400 ?
C1D C2D . 1.647(3) ?
C1D B4D . 1.711(3) ?
C1D B5D . 1.721(3) ?
C1D B3D . 1.725(3) ?
C1D B6D . 1.727(3) ?
C2D B8D . 1.696(3) ?
C2D B7D . 1.700(3) ?
C2D B3D . 1.713(3) ?
C2D B6D . 1.716(3) ?
C2D H2D . 1.1400 ?
B3D B9D . 1.769(3) ?
B3D B4D . 1.779(4) ?
B3D B8D . 1.785(4) ?
B3D H3D . 1.1400 ?
B4D B5D . 1.780(4) ?
B4D B9D . 1.781(4) ?
B4D B10D . 1.782(3) ?
B4D H4D . 1.1400 ?
B5D B10D . 1.779(3) ?
B5D B11D . 1.781(4) ?
B5D B6D . 1.782(4) ?
B5D H5D . 1.1400 ?
B6D B11D . 1.776(3) ?
B6D B7D . 1.789(3) ?
B6D H6D . 1.1400 ?
B7D B12D . 1.780(3) ?
B7D B8D . 1.785(4) ?
B7D B11D . 1.787(4) ?
B7D H7D . 1.1400 ?
B8D B12D . 1.774(4) ?
B8D B9D . 1.777(4) ?
B8D H8D . 1.1400 ?
B9D B10D . 1.788(4) ?
B9D B12D . 1.790(4) ?
B9D H9D . 1.1400 ?
B10D B12D . 1.787(4) ?
B10D B11D . 1.793(4) ?
B10D H10D . 1.1400 ?
B11D B12D . 1.791(4) ?
B11D H11D . 1.1400 ?
B12D H12D . 1.1400 ?
C1' Cl2 . 1.766(3) ?
C1' Cl1 . 1.777(3) ?
C1' H1'A . 0.9700 ?
C1' H1'B . 0.9700 ?
C2' Cl4 . 1.770(3) ?
C2' Cl3 . 1.778(3) ?
C2' H2'B . 0.9700 ?
C2' H2'A . 0.9700 ?
